data_7010112
loop_
_publ_author_name
'Ma, Bao-Qing'
'Gao, Song'
'Sun, Hao-Ling'
'Xu, Guang-Xian'

_publ_section_title
;
 Novel three-dimensional networks cross-linked by two sets of hydrogen
 bonded frameworks based on 1-D
 {[M(H2O)4(4,4'-dpdo)][ClO4]2&#x00B7;2(4,4'-dpdo)}n
 (4,4'-dpdo&#x2005;=&#x2005;4,4'-bipyridine dioxide;
 M&#x2005;=&#x2005;Co, Ni, Cu or Zn)
;
_journal_issue 2
_journal_name_full 'Journal of the Chemical Society, Dalton Transactions'
_journal_page_first 130
_journal_paper_doi 10.1039/b006142p
_journal_year 2001
_chemical_formula_sum 'C30 H32 Cl2 Cu N6 O18'
_chemical_formula_weight 899.06
_chemical_name_systematic
; 
 ? 
;
_space_group_IT_number 2
_symmetry_cell_setting triclinic
_symmetry_space_group_name_Hall '-P 1'
_symmetry_space_group_name_H-M 'P -1'
_atom_sites_solution_hydrogens geom
_atom_sites_solution_primary direct
_atom_sites_solution_secondary difmap
_audit_creation_method SHELXL-97
_cell_angle_alpha 110.739(2)
_cell_angle_beta 94.0425(19)
_cell_angle_gamma 99.2350(18)
_cell_formula_units_Z 1
_cell_length_a 5.3540(2)
_cell_length_b 11.8921(4)
_cell_length_c 15.2705(6)
_cell_measurement_temperature 293(2)
_cell_volume 888.91(6)
_computing_cell_refinement 'Denzo Scalepack'
_computing_data_collection 'Nonius Kappa CCD'
_computing_data_reduction 'Denzo Maxus'
_computing_molecular_graphics 'Siemens SHELXTL (1990)'
_computing_publication_material 'Siemens SHELXL-97'
_computing_structure_refinement 'SHELXL-97 (Sheldrick, 1997)'
_computing_structure_solution 'SHELXS-97 (Sheldrick, 1990)'
_diffrn_ambient_temperature 293(2)
_diffrn_detector_area_resol_mean 0.71
_diffrn_measured_fraction_theta_full 0.981
_diffrn_measured_fraction_theta_max 0.981
_diffrn_measurement_device_type 'Nonius Kappa CCD'
_diffrn_measurement_method CCD
_diffrn_radiation_monochromator graphite
_diffrn_radiation_source 'fine-focus sealed tube'
_diffrn_radiation_type MoK\a
_diffrn_radiation_wavelength 0.71073
_diffrn_reflns_av_R_equivalents 0.0420
_diffrn_reflns_av_sigmaI/netI 0.0395
_diffrn_reflns_limit_h_max 7
_diffrn_reflns_limit_h_min -7
_diffrn_reflns_limit_k_max 15
_diffrn_reflns_limit_k_min -15
_diffrn_reflns_limit_l_max 20
_diffrn_reflns_limit_l_min -20
_diffrn_reflns_number 17201
_diffrn_reflns_theta_full 27.90
_diffrn_reflns_theta_max 27.90
_diffrn_reflns_theta_min 3.47
_exptl_absorpt_coefficient_mu 0.855
_exptl_absorpt_correction_T_max 0.951
_exptl_absorpt_correction_T_min 0.913
_exptl_absorpt_correction_type SORTAV
_exptl_crystal_colour 'light green '
_exptl_crystal_density_diffrn 1.679
_exptl_crystal_density_method 'not measured'
_exptl_crystal_description block
_exptl_crystal_F_000 461
_exptl_crystal_size_max 0.26
_exptl_crystal_size_mid 0.24
_exptl_crystal_size_min 0.06
_refine_diff_density_max 0.666
_refine_diff_density_min -0.524
_refine_diff_density_rms 0.066
_refine_ls_extinction_method none
_refine_ls_goodness_of_fit_ref 1.031
_refine_ls_hydrogen_treatment mixed
_refine_ls_matrix_type full
_refine_ls_number_parameters 275
_refine_ls_number_reflns 4157
_refine_ls_number_restraints 0
_refine_ls_restrained_S_all 1.031
_refine_ls_R_factor_all 0.0574
_refine_ls_R_factor_gt 0.0421
_refine_ls_shift/su_max 0.000
_refine_ls_shift/su_mean 0.000
_refine_ls_structure_factor_coef Fsqd
_refine_ls_weighting_details 'calc w=1/[\s^2^(Fo^2^)+(0.0551P)^2^+0.5393P] where P=(Fo^2^+2Fc^2^)/3'
_refine_ls_weighting_scheme calc
_refine_ls_wR_factor_gt 0.1033
_refine_ls_wR_factor_ref 0.1105
_reflns_number_gt 3381
_reflns_number_total 4157
_reflns_threshold_expression >2sigma(I)
_cod_data_source_file b006142p.txt
_cod_data_source_block Cudpdo
_cod_depositor_comments
;
The following automatic conversions were performed:
'_symmetry_cell_setting' value 'Triclinic' changed to 'triclinic'
according to '/home/saulius/struct/CIF-dictionaries/cif_core.dic'
dictionary named 'cif_core.dic' version 2.4.1 from 2010-06-29.

Automatic conversion script
Id: cif_fix_enum 1527 2010-12-29 10:47:43Z saulius 
;
_cod_original_sg_symbol_H-M P-1
_cod_database_code 7010112

loop_
_symmetry_equiv_pos_as_xyz
'x, y, z'
'-x, -y, -z'

loop_
_atom_site_label
_atom_site_type_symbol
_atom_site_fract_x
_atom_site_fract_y
_atom_site_fract_z
_atom_site_U_iso_or_equiv
_atom_site_adp_type
_atom_site_occupancy
_atom_site_symmetry_multiplicity
_atom_site_calc_flag
_atom_site_refinement_flags
_atom_site_disorder_assembly
_atom_site_disorder_group
Cl1 Cl -0.34252(13) 0.63312(6) 0.29606(5) 0.04624(18) Uani 1 1 d . . .
Cu1 Cu 0.0000 0.0000 0.0000 0.02608(12) Uani 1 2 d S . .
O1 O -0.3005(3) -0.11986(14) 0.05868(12) 0.0355(4) Uani 1 1 d . . .
O2 O 0.0866(4) 0.0862(2) 0.29537(14) 0.0601(6) Uani 1 1 d . . .
O3 O -0.3648(4) 0.2037(2) 0.18927(13) 0.0598(6) Uani 1 1 d . . .
O4 O 0.1556(4) 0.0906(2) 0.13074(13) 0.0441(5) Uani 1 1 d . . .
H2 H 0.109(8) 0.068(4) 0.165(3) 0.070(13) Uiso 1 1 d . . .
H1 H 0.308(8) 0.126(3) 0.154(3) 0.070(11) Uiso 1 1 d . . .
O5 O -0.2261(3) 0.11942(16) 0.02119(14) 0.0352(4) Uani 1 1 d . . .
H4 H -0.376(7) 0.109(3) -0.016(3) 0.068(11) Uiso 1 1 d . . .
H3 H -0.240(5) 0.145(3) 0.077(2) 0.037(8) Uiso 1 1 d . . .
O6 O -0.4373(5) 0.5029(2) 0.25560(18) 0.0724(7) Uani 1 1 d . . .
O7 O -0.0740(5) 0.6622(3) 0.3006(2) 0.0839(8) Uani 1 1 d . . .
O8 O -0.4597(5) 0.6873(2) 0.23817(17) 0.0681(7) Uani 1 1 d . . .
O9 O -0.4085(6) 0.6795(3) 0.38953(17) 0.0865(9) Uani 1 1 d . . .
N1 N -0.2284(4) -0.22666(17) 0.04383(14) 0.0301(4) Uani 1 1 d . . .
N2 N -0.0809(4) 0.0663(2) 0.34991(15) 0.0393(5) Uani 1 1 d . . .
N3 N -0.2622(4) 0.2837(2) 0.27470(14) 0.0369(5) Uani 1 1 d . . .
C1 C -0.0519(5) -0.2338(2) 0.10727(17) 0.0388(6) Uani 1 1 d . . .
H1A H 0.0099 -0.1662 0.1626 0.047 Uiso 1 1 calc R . .
C2 C 0.0389(5) -0.3401(2) 0.09152(17) 0.0398(6) Uani 1 1 d . . .
H2A H 0.1612 -0.3433 0.1365 0.048 Uiso 1 1 calc R . .
C3 C -0.0490(5) -0.4425(2) 0.00963(17) 0.0320(5) Uani 1 1 d . . .
C4 C -0.2350(6) -0.4318(2) -0.0536(2) 0.0473(7) Uani 1 1 d . . .
H4A H -0.3019 -0.4986 -0.1090 0.057 Uiso 1 1 calc R . .
C5 C -0.3220(5) -0.3242(2) -0.0357(2) 0.0441(6) Uani 1 1 d . . .
H5A H -0.4463 -0.3189 -0.0790 0.053 Uiso 1 1 calc R . .
C6 C -0.3015(5) -0.0151(3) 0.31290(19) 0.0437(6) Uani 1 1 d . . .
H6A H -0.3424 -0.0538 0.2476 0.052 Uiso 1 1 calc R . .
C7 C -0.4659(5) -0.0416(2) 0.37043(18) 0.0413(6) Uani 1 1 d . . .
H7A H -0.6160 -0.0995 0.3435 0.050 Uiso 1 1 calc R . .
C8 C -0.4149(5) 0.0160(2) 0.46847(17) 0.0343(5) Uani 1 1 d . . .
C9 C -0.1918(5) 0.1049(3) 0.50333(18) 0.0444(6) Uani 1 1 d . . .
H9A H -0.1535 0.1496 0.5680 0.053 Uiso 1 1 calc R . .
C10 C -0.0280(5) 0.1279(3) 0.44434(19) 0.0462(7) Uani 1 1 d . . .
H10A H 0.1217 0.1866 0.4695 0.055 Uiso 1 1 calc R . .
C11 C -0.3884(5) 0.2894(2) 0.34871(18) 0.0391(6) Uani 1 1 d . . .
H11A H -0.5438 0.2363 0.3400 0.047 Uiso 1 1 calc R . .
C12 C -0.2881(5) 0.3736(2) 0.43699(17) 0.0368(5) Uani 1 1 d . . .
H12A H -0.3777 0.3772 0.4876 0.044 Uiso 1 1 calc R . .
C13 C -0.0544(4) 0.4541(2) 0.45261(15) 0.0300(5) Uani 1 1 d . . .
C14 C 0.0687(5) 0.4432(2) 0.37388(17) 0.0369(5) Uani 1 1 d . . .
H14A H 0.2253 0.4945 0.3806 0.044 Uiso 1 1 calc R . .
C15 C -0.0365(5) 0.3582(3) 0.28624(18) 0.0413(6) Uani 1 1 d . . .
H15A H 0.0497 0.3522 0.2345 0.050 Uiso 1 1 calc R . .

loop_
_atom_site_aniso_label
_atom_site_aniso_U_11
_atom_site_aniso_U_22
_atom_site_aniso_U_33
_atom_site_aniso_U_23
_atom_site_aniso_U_13
_atom_site_aniso_U_12
Cl1 0.0419(4) 0.0496(4) 0.0387(3) 0.0123(3) -0.0046(3) -0.0010(3)
Cu1 0.0221(2) 0.0293(2) 0.0239(2) 0.00597(15) 0.00187(14) 0.00635(15)
O1 0.0339(9) 0.0280(8) 0.0452(10) 0.0125(7) 0.0031(7) 0.0113(7)
O2 0.0438(11) 0.0943(17) 0.0418(11) 0.0337(11) 0.0067(9) -0.0071(11)
O3 0.0335(10) 0.0805(15) 0.0290(9) -0.0148(9) 0.0023(8) -0.0083(10)
O4 0.0301(10) 0.0638(13) 0.0259(9) 0.0096(9) 0.0015(8) -0.0079(9)
O5 0.0319(9) 0.0414(10) 0.0337(10) 0.0119(8) 0.0072(8) 0.0144(7)
O6 0.0814(17) 0.0484(13) 0.0738(16) 0.0160(12) -0.0207(13) 0.0041(12)
O7 0.0410(13) 0.118(2) 0.0741(17) 0.0251(16) -0.0008(12) -0.0064(14)
O8 0.0769(16) 0.0556(13) 0.0663(15) 0.0224(11) -0.0150(12) 0.0087(12)
O9 0.0885(19) 0.104(2) 0.0417(13) 0.0116(13) 0.0125(13) -0.0170(16)
N1 0.0288(10) 0.0282(9) 0.0362(10) 0.0142(8) 0.0051(8) 0.0081(8)
N2 0.0345(11) 0.0483(12) 0.0361(11) 0.0198(10) 0.0027(9) 0.0024(9)
N3 0.0262(10) 0.0437(12) 0.0283(10) 0.0000(9) 0.0010(8) 0.0042(9)
C1 0.0479(15) 0.0387(13) 0.0280(12) 0.0071(10) 0.0005(10) 0.0179(11)
C2 0.0474(15) 0.0415(14) 0.0317(12) 0.0125(11) -0.0031(11) 0.0187(12)
C3 0.0348(12) 0.0297(11) 0.0346(12) 0.0154(10) 0.0035(10) 0.0078(9)
C4 0.0523(16) 0.0281(12) 0.0499(16) 0.0058(11) -0.0201(13) 0.0073(11)
C5 0.0433(15) 0.0322(12) 0.0505(15) 0.0115(12) -0.0156(12) 0.0082(11)
C6 0.0405(14) 0.0486(15) 0.0319(13) 0.0063(11) 0.0033(11) 0.0018(12)
C7 0.0347(13) 0.0416(14) 0.0352(13) 0.0037(11) 0.0024(10) -0.0012(11)
C8 0.0344(12) 0.0321(12) 0.0332(12) 0.0096(10) 0.0029(10) 0.0049(10)
C9 0.0488(15) 0.0439(14) 0.0298(12) 0.0089(11) -0.0013(11) -0.0069(12)
C10 0.0431(15) 0.0505(16) 0.0371(14) 0.0168(12) -0.0039(11) -0.0103(12)
C11 0.0302(12) 0.0441(14) 0.0342(13) 0.0074(11) 0.0042(10) -0.0005(10)
C12 0.0325(12) 0.0416(13) 0.0288(11) 0.0079(10) 0.0053(10) -0.0021(10)
C13 0.0274(11) 0.0318(11) 0.0274(11) 0.0076(10) 0.0023(9) 0.0050(9)
C14 0.0267(11) 0.0429(13) 0.0318(12) 0.0061(10) 0.0036(9) -0.0006(10)
C15 0.0289(12) 0.0546(16) 0.0305(12) 0.0061(11) 0.0074(10) 0.0020(11)

loop_
_atom_type_symbol
_atom_type_description
_atom_type_scat_dispersion_real
_atom_type_scat_dispersion_imag
_atom_type_scat_source
C C 0.0033 0.0016 'International Tables Vol C Tables 4.2.6.8 and 6.1.1.4'
H H 0.0000 0.0000 'International Tables Vol C Tables 4.2.6.8 and 6.1.1.4'
N N 0.0061 0.0033 'International Tables Vol C Tables 4.2.6.8 and 6.1.1.4'
O O 0.0106 0.0060 'International Tables Vol C Tables 4.2.6.8 and 6.1.1.4'
Cu Cu 0.3201 1.2651 'International Tables Vol C Tables 4.2.6.8 and 6.1.1.4'
Cl Cl 0.1484 0.1585 'International Tables Vol C Tables 4.2.6.8 and 6.1.1.4'

loop_
_geom_angle_atom_site_label_1
_geom_angle_atom_site_label_2
_geom_angle_atom_site_label_3
_geom_angle
_geom_angle_site_symmetry_1
_geom_angle_site_symmetry_3
_geom_angle_publ_flag
O7 Cl1 O9 108.95(17) . . ?
O7 Cl1 O8 109.34(18) . . ?
O9 Cl1 O8 110.17(19) . . ?
O7 Cl1 O6 111.47(18) . . ?
O9 Cl1 O6 108.76(18) . . ?
O8 Cl1 O6 108.15(14) . . ?
O4 Cu1 O4 180.00(7) . 2 ?
O4 Cu1 O5 93.16(9) . 2 ?
O4 Cu1 O5 86.84(9) 2 2 ?
O4 Cu1 O5 86.84(9) . . ?
O4 Cu1 O5 93.16(9) 2 . ?
O5 Cu1 O5 180.00(9) 2 . ?
O4 Cu1 O1 92.70(8) . 2 ?
O4 Cu1 O1 87.30(8) 2 2 ?
O5 Cu1 O1 88.44(6) 2 2 ?
O5 Cu1 O1 91.56(6) . 2 ?
O4 Cu1 O1 87.30(8) . . ?
O4 Cu1 O1 92.70(8) 2 . ?
O5 Cu1 O1 91.56(6) 2 . ?
O5 Cu1 O1 88.44(6) . . ?
O1 Cu1 O1 180.00(8) 2 . ?
N1 O1 Cu1 107.87(13) . . ?
O1 N1 C1 119.09(19) . . ?
O1 N1 C5 120.6(2) . . ?
C1 N1 C5 120.3(2) . . ?
O2 N2 C6 120.8(2) . . ?
O2 N2 C10 119.3(2) . . ?
C6 N2 C10 119.9(2) . . ?
O3 N3 C15 120.0(2) . . ?
O3 N3 C11 119.3(2) . . ?
C15 N3 C11 120.8(2) . . ?
N1 C1 C2 120.8(2) . . ?
C1 C2 C3 121.0(2) . . ?
C2 C3 C4 116.4(2) . . ?
C2 C3 C3 122.0(3) . 2_545 ?
C4 C3 C3 121.6(3) . 2_545 ?
C5 C4 C3 121.2(2) . . ?
N1 C5 C4 120.4(2) . . ?
N2 C6 C7 120.4(2) . . ?
C6 C7 C8 121.8(2) . . ?
C9 C8 C7 115.8(2) . . ?
C9 C8 C8 122.0(3) . 2_456 ?
C7 C8 C8 122.3(3) . 2_456 ?
C10 C9 C8 121.2(2) . . ?
N2 C10 C9 120.8(2) . . ?
N3 C11 C12 120.0(2) . . ?
C11 C12 C13 121.5(2) . . ?
C14 C13 C12 116.1(2) . . ?
C14 C13 C13 122.0(3) . 2_566 ?
C12 C13 C13 121.9(3) . 2_566 ?
C15 C14 C13 121.2(2) . . ?
N3 C15 C14 120.5(2) . . ?

loop_
_geom_bond_atom_site_label_1
_geom_bond_atom_site_label_2
_geom_bond_distance
_geom_bond_site_symmetry_2
_geom_bond_publ_flag
Cl1 O7 1.414(2) . ?
Cl1 O9 1.429(2) . ?
Cl1 O8 1.430(2) . ?
Cl1 O6 1.436(2) . ?
Cu1 O4 1.9480(18) . ?
Cu1 O4 1.9480(18) 2 ?
Cu1 O5 1.9669(17) 2 ?
Cu1 O5 1.9669(17) . ?
Cu1 O1 2.4072(17) 2 ?
Cu1 O1 2.4072(17) . ?
O1 N1 1.334(2) . ?
O2 N2 1.315(3) . ?
O3 N3 1.327(3) . ?
N1 C1 1.340(3) . ?
N1 C5 1.342(3) . ?
N2 C6 1.343(3) . ?
N2 C10 1.350(3) . ?
N3 C15 1.339(3) . ?
N3 C11 1.344(3) . ?
C1 C2 1.374(3) . ?
C2 C3 1.387(3) . ?
C3 C4 1.390(3) . ?
C3 C3 1.483(4) 2_545 ?
C4 C5 1.375(4) . ?
C6 C7 1.364(4) . ?
C7 C8 1.393(3) . ?
C8 C9 1.392(4) . ?
C8 C8 1.474(5) 2_456 ?
C9 C10 1.365(4) . ?
C11 C12 1.370(3) . ?
C12 C13 1.396(3) . ?
C13 C14 1.388(3) . ?
C13 C13 1.478(4) 2_566 ?
C14 C15 1.372(3) . ?
